data_7251345
loop_
_publ_author_name
'Maniyampara, Pramod Kumar'
'M, BHAGIYALAKSHMI'
'Kurup, Prathapachandra M. R.'
'Potti, Manoj Easwaran'
'Damodaran, Krishna K.'
'Maheswaran , Sithambaresan'
'Hussain, Firasat'

_publ_section_title
;
 Nickel(II) Complexes of Halogen-Containing NNO Donor Aroylhydrazones as
 Potential Putative Binders against SARS Cov-2 M pro
;
_journal_name_full CrystEngComm
_journal_paper_doi 10.1039/D5CE00875A
_journal_year 2025
_chemical_formula_moiety 'C38 H27 Br2 N6 Ni O2, C38 H26 Br2 N6 Ni O2, Br, H2 O'
_chemical_formula_sum 'C76 H55 Br5 N12 Ni2 O5'
_chemical_formula_weight 1733.29
_space_group_crystal_system monoclinic
_space_group_IT_number 4
_space_group_name_Hall 'P 2yb'
_space_group_name_H-M_alt 'P 1 21 1'
_atom_sites_solution_hydrogens mixed
_audit_creation_method SHELXL-2019/3
_audit_update_record
;
2025-01-22 deposited with the CCDC.	2025-11-26 downloaded from the CCDC.
;
_cell_angle_alpha 90
_cell_angle_beta 106.199(3)
_cell_angle_gamma 90
_cell_formula_units_Z 2
_cell_length_a 11.6985(11)
_cell_length_b 21.9295(18)
_cell_length_c 14.1729(13)
_cell_measurement_reflns_used 9797
_cell_measurement_temperature 150(2)
_cell_measurement_theta_max 33.14
_cell_measurement_theta_min 3.012
_cell_volume 3491.6(5)
_computing_cell_refinement 'APEX2/SAINT (Bruker, 2004)'
_computing_data_collection 'APEX2 (Bruker, 2004)'
_computing_data_reduction 'SAINT/XPREP (Bruker, 2004)'
_computing_molecular_graphics 'ORTEP3 (Farrugia, 1997) and Mercury (Bruno et al., 2002)'
_computing_publication_material 'SHELXL-2014/7 (Sheldrick, 2014)'
_computing_structure_refinement 'SHELXL-2019/2 (Sheldrick, 2019)'
_computing_structure_solution 'SHELXT 2014/5 (Sheldrick, 2014)'
_diffrn_ambient_temperature 150(2)
_diffrn_measured_fraction_theta_full 0.998
_diffrn_measured_fraction_theta_max 0.987
_diffrn_measurement_device_type 'Bruker axs kappa apex2 CCD Diffractometer'
_diffrn_measurement_method '\w and \f scan'
_diffrn_radiation_type MoK\a
_diffrn_radiation_wavelength 0.71073
_diffrn_reflns_av_R_equivalents 0.0405
_diffrn_reflns_av_unetI/netI 0.0390
_diffrn_reflns_Laue_measured_fraction_full 0.998
_diffrn_reflns_Laue_measured_fraction_max 0.987
_diffrn_reflns_limit_h_max 14
_diffrn_reflns_limit_h_min -14
_diffrn_reflns_limit_k_max 27
_diffrn_reflns_limit_k_min -27
_diffrn_reflns_limit_l_max 18
_diffrn_reflns_limit_l_min -18
_diffrn_reflns_number 77059
_diffrn_reflns_point_group_measured_fraction_full 0.997
_diffrn_reflns_point_group_measured_fraction_max 0.984
_diffrn_reflns_theta_full 25.242
_diffrn_reflns_theta_max 27.107
_diffrn_reflns_theta_min 3.036
_diffrn_source 'fine-focus sealed tube'
_exptl_absorpt_coefficient_mu 3.462
_exptl_absorpt_correction_T_max 0.720
_exptl_absorpt_correction_T_min 0.412
_exptl_absorpt_correction_type multi-scan
_exptl_absorpt_process_details 'SADABS (Bruker, 2004)'
_exptl_crystal_colour Brown
_exptl_crystal_density_diffrn 1.649
_exptl_crystal_description Block
_exptl_crystal_F_000 1732
_exptl_crystal_size_max 0.600
_exptl_crystal_size_mid 0.200
_exptl_crystal_size_min 0.160
_refine_diff_density_max 0.595
_refine_diff_density_min -0.637
_refine_diff_density_rms 0.062
_refine_ls_abs_structure_details
;
 Refined as an inversion twin.
;
_refine_ls_abs_structure_Flack 0.107(9)
_refine_ls_extinction_method none
_refine_ls_goodness_of_fit_ref 1.197
_refine_ls_hydrogen_treatment mixed
_refine_ls_matrix_type full
_refine_ls_number_parameters 912
_refine_ls_number_reflns 15140
_refine_ls_number_restraints 5
_refine_ls_restrained_S_all 1.198
_refine_ls_R_factor_all 0.0535
_refine_ls_R_factor_gt 0.0344
_refine_ls_shift/su_max 0.001
_refine_ls_shift/su_mean 0.000
_refine_ls_structure_factor_coef Fsqd
_refine_ls_weighting_details 'w=1/[\s^2^(Fo^2^)+(0.0308P)^2^+0.1893P] where P=(Fo^2^+2Fc^2^)/3'
_refine_ls_weighting_scheme calc
_refine_ls_wR_factor_gt 0.0737
_refine_ls_wR_factor_ref 0.0781
_reflns_Friedel_coverage 0.942
_reflns_Friedel_fraction_full 0.996
_reflns_Friedel_fraction_max 0.981
_reflns_number_gt 11878
_reflns_number_total 15389
_reflns_threshold_expression 'I > 2\s(I)'
_cod_data_source_file d5ce00875a2.cif
_cod_data_source_block shelx
_cod_original_sg_symbol_H-M 'P 21'
_cod_database_code 7251345
_shelx_shelxl_version_number 2019/3
_shelx_space_group_comment
;
The symmetry employed for this shelxl refinement is uniquely defined
by the following loop, which should always be used as a source of
symmetry information in preference to the above space-group names.
They are only intended as comments.
;
_shelx_estimated_absorpt_t_min 0.230
_shelx_estimated_absorpt_t_max 0.607

loop_
_space_group_symop_operation_xyz
'x, y, z'
'-x, y+1/2, -z'

loop_
_atom_site_label
_atom_site_type_symbol
_atom_site_fract_x
_atom_site_fract_y
_atom_site_fract_z
_atom_site_U_iso_or_equiv
_atom_site_adp_type
_atom_site_occupancy
_atom_site_site_symmetry_order
_atom_site_calc_flag
_atom_site_refinement_flags_posn
_atom_site_refinement_flags_adp
_atom_site_refinement_flags_occupancy
_atom_site_disorder_assembly
_atom_site_disorder_group
C1 C -0.1199(6) 0.6484(3) 0.7951(5) 0.0501(18) Uani 1 1 d . . . . .
H1 H -0.117499 0.605622 0.785720 0.060 Uiso 1 1 calc R U . . .
C2 C -0.2147(6) 0.6717(4) 0.8201(6) 0.059(2) Uani 1 1 d . . . . .
H2 H -0.278039 0.646141 0.825711 0.071 Uiso 1 1 calc R U . . .
C3 C -0.2169(6) 0.7342(4) 0.8375(6) 0.063(2) Uani 1 1 d . . . . .
H3 H -0.279896 0.752203 0.857949 0.075 Uiso 1 1 calc R U . . .
C4 C -0.1258(6) 0.7687(3) 0.8242(6) 0.0510(17) Uani 1 1 d . . . . .
H4 H -0.126618 0.811592 0.833372 0.061 Uiso 1 1 calc R U . . .
C5 C -0.0319(5) 0.7422(3) 0.7974(5) 0.0362(15) Uani 1 1 d . . . . .
C6 C 0.0660(5) 0.7756(3) 0.7774(4) 0.0331(13) Uani 1 1 d . . . . .
C7 C 0.0777(5) 0.8430(3) 0.7914(5) 0.0375(14) Uani 1 1 d . . . . .
C8 C 0.0737(6) 0.8683(3) 0.8792(6) 0.054(2) Uani 1 1 d . . . . .
H8 H 0.064682 0.843169 0.931196 0.065 Uiso 1 1 calc R U . . .
C9 C 0.0832(7) 0.9314(4) 0.8906(7) 0.068(2) Uani 1 1 d . . . . .
H9 H 0.079484 0.949418 0.950678 0.082 Uiso 1 1 calc R U . . .
C10 C 0.0980(7) 0.9678(4) 0.8163(7) 0.079(3) Uani 1 1 d . . . . .
H10 H 0.104879 1.010759 0.824634 0.095 Uiso 1 1 calc R U . . .
C11 C 0.1025(9) 0.9417(4) 0.7306(8) 0.085(3) Uani 1 1 d . . . . .
H11 H 0.111379 0.966681 0.678297 0.101 Uiso 1 1 calc R U . . .
C12 C 0.0945(7) 0.8800(3) 0.7187(6) 0.056(2) Uani 1 1 d . . . . .
H12 H 0.100708 0.862503 0.659041 0.067 Uiso 1 1 calc R U . . .
C13 C 0.2890(5) 0.7166(3) 0.6934(4) 0.0308(13) Uani 1 1 d . . . . .
C14 C 0.3927(5) 0.7303(3) 0.6582(4) 0.0318(13) Uani 1 1 d . . . . .
C15 C 0.4133(5) 0.7877(3) 0.6254(5) 0.0392(16) Uani 1 1 d . . . . .
H15 H 0.359995 0.820002 0.627554 0.047 Uiso 1 1 calc R U . . .
C16 C 0.5087(6) 0.7987(3) 0.5900(5) 0.0489(17) Uani 1 1 d . . . . .
H16 H 0.521040 0.838157 0.567024 0.059 Uiso 1 1 calc R U . . .
C17 C 0.5855(5) 0.7529(3) 0.5879(5) 0.0430(16) Uani 1 1 d . . . . .
C18 C 0.5707(6) 0.6942(3) 0.6221(5) 0.0451(17) Uani 1 1 d . . . . .
H18 H 0.626187 0.662525 0.622502 0.054 Uiso 1 1 calc R U . . .
C19 C 0.4718(5) 0.6846(3) 0.6551(5) 0.0400(15) Uani 1 1 d . . . . .
H19 H 0.457957 0.644913 0.676463 0.048 Uiso 1 1 calc R U . . .
C20 C -0.0051(6) 0.7023(3) 0.5246(5) 0.0433(17) Uani 1 1 d . . . . .
H20 H 0.026058 0.740746 0.550360 0.052 Uiso 1 1 calc R U . . .
C21 C -0.0644(6) 0.6985(3) 0.4260(5) 0.0495(18) Uani 1 1 d . . . . .
H21 H -0.077513 0.733504 0.384966 0.059 Uiso 1 1 calc R U . . .
C22 C -0.1037(6) 0.6419(3) 0.3897(5) 0.0500(18) Uani 1 1 d . . . . .
H22 H -0.143680 0.636941 0.321946 0.060 Uiso 1 1 calc R U . . .
C23 C -0.0854(6) 0.5931(3) 0.4509(5) 0.0438(16) Uani 1 1 d . . . . .
H23 H -0.111888 0.553879 0.425707 0.053 Uiso 1 1 calc R U . . .
C24 C -0.0298(5) 0.6000(3) 0.5474(4) 0.0323(14) Uani 1 1 d . . . . .
C25 C -0.0011(5) 0.5494(3) 0.6197(5) 0.0333(15) Uani 1 1 d . . . . .
C26 C -0.0399(5) 0.4858(3) 0.5925(4) 0.0373(16) Uani 1 1 d . . . . .
C27 C -0.1581(6) 0.4733(3) 0.5475(5) 0.0463(17) Uani 1 1 d . . . . .
H27 H -0.216001 0.504734 0.537764 0.056 Uiso 1 1 calc R U . . .
C28 C -0.1918(7) 0.4137(4) 0.5164(5) 0.059(2) Uani 1 1 d . . . . .
H28 H -0.272788 0.404595 0.484523 0.070 Uiso 1 1 calc R U . . .
C29 C -0.1080(8) 0.3687(3) 0.5320(6) 0.064(2) Uani 1 1 d . . . . .
H29 H -0.130759 0.328228 0.510790 0.077 Uiso 1 1 calc R U . . .
C30 C 0.0062(8) 0.3813(3) 0.5771(6) 0.0545(19) Uani 1 1 d . . . . .
H30 H 0.063754 0.349544 0.588512 0.065 Uiso 1 1 calc R U . . .
C31 C 0.0409(6) 0.4395(3) 0.6070(5) 0.0449(17) Uani 1 1 d . . . . .
H31 H 0.122468 0.447734 0.638149 0.054 Uiso 1 1 calc R U . . .
C32 C 0.1640(5) 0.5539(3) 0.8647(4) 0.0347(14) Uani 1 1 d . . . . .
C33 C 0.2064(5) 0.5129(3) 0.9490(4) 0.0343(14) Uani 1 1 d . . . . .
C34 C 0.2162(6) 0.4513(3) 0.9378(5) 0.0453(17) Uani 1 1 d . . . . .
H34 H 0.191209 0.433657 0.874103 0.054 Uiso 1 1 calc R U . . .
C35 C 0.2620(6) 0.4150(3) 1.0184(5) 0.0475(17) Uani 1 1 d . . . . .
H35 H 0.268835 0.372254 1.011115 0.057 Uiso 1 1 calc R U . . .
C36 C 0.2971(6) 0.4410(3) 1.1082(5) 0.0443(17) Uani 1 1 d . . . . .
C37 C 0.2894(7) 0.5027(3) 1.1223(5) 0.057(2) Uani 1 1 d . . . . .
H37 H 0.315470 0.519798 1.186247 0.068 Uiso 1 1 calc R U . . .
C38 C 0.2425(6) 0.5394(3) 1.0409(5) 0.0492(18) Uani 1 1 d . . . . .
H38 H 0.235332 0.582119 1.048292 0.059 Uiso 1 1 calc R U . . .
C39 C 0.6338(6) 0.3463(3) 0.7053(4) 0.0451(16) Uani 1 1 d . . . . .
H39 H 0.634835 0.389147 0.715736 0.054 Uiso 1 1 calc R U . . .
C40 C 0.7260(6) 0.3194(4) 0.6799(5) 0.0549(19) Uani 1 1 d . . . . .
H40 H 0.789748 0.343384 0.670802 0.066 Uiso 1 1 calc R U . . .
C41 C 0.7258(7) 0.2592(4) 0.6681(6) 0.059(2) Uani 1 1 d . . . . .
H41 H 0.792155 0.240272 0.653853 0.070 Uiso 1 1 calc R U . . .
C42 C 0.6322(6) 0.2238(3) 0.6760(5) 0.0480(16) Uani 1 1 d . . . . .
H42 H 0.631142 0.181002 0.665100 0.058 Uiso 1 1 calc R U . . .
C43 C 0.5407(5) 0.2524(3) 0.7002(5) 0.0352(14) Uani 1 1 d . . . . .
C44 C 0.4380(5) 0.2195(3) 0.7185(4) 0.0330(13) Uani 1 1 d . . . . .
C45 C 0.4272(5) 0.1531(3) 0.7074(5) 0.0365(14) Uani 1 1 d . . . . .
C46 C 0.4289(6) 0.1248(3) 0.6213(5) 0.0486(18) Uani 1 1 d . . . . .
H46 H 0.436096 0.149099 0.567703 0.058 Uiso 1 1 calc R U . . .
C47 C 0.4204(8) 0.0626(4) 0.6101(8) 0.073(3) Uani 1 1 d . . . . .
H47 H 0.424695 0.044063 0.550624 0.087 Uiso 1 1 calc R U . . .
C48 C 0.4062(8) 0.0289(4) 0.6833(9) 0.084(3) Uani 1 1 d . . . . .
H48 H 0.399454 -0.014069 0.675651 0.100 Uiso 1 1 calc R U . . .
C49 C 0.4011(8) 0.0543(4) 0.7683(8) 0.086(3) Uani 1 1 d . . . . .
H49 H 0.388028 0.029133 0.818892 0.103 Uiso 1 1 calc R U . . .
C50 C 0.4147(7) 0.1173(3) 0.7832(6) 0.058(2) Uani 1 1 d . . . . .
H50 H 0.415364 0.134841 0.844643 0.069 Uiso 1 1 calc R U . . .
C51 C 0.2165(5) 0.2806(3) 0.8037(4) 0.0333(14) Uani 1 1 d . . . . .
C52 C 0.1147(5) 0.2650(3) 0.8403(5) 0.0342(14) Uani 1 1 d . . . . .
C53 C 0.0977(5) 0.2067(3) 0.8720(5) 0.0385(15) Uani 1 1 d . . . . .
H53 H 0.151301 0.174995 0.867573 0.046 Uiso 1 1 calc R U . . .
C54 C 0.0041(5) 0.1945(3) 0.9099(5) 0.0401(15) Uani 1 1 d . . . . .
H54 H -0.006478 0.154683 0.932581 0.048 Uiso 1 1 calc R U . . .
C55 C -0.0741(6) 0.2404(3) 0.9146(5) 0.0427(17) Uani 1 1 d . . . . .
C56 C -0.0576(6) 0.2977(3) 0.8845(5) 0.0422(16) Uani 1 1 d . . . . .
H56 H -0.111723 0.329075 0.889237 0.051 Uiso 1 1 calc R U . . .
C57 C 0.0354(5) 0.3110(3) 0.8478(5) 0.0400(16) Uani 1 1 d . . . . .
H57 H 0.046110 0.351308 0.827479 0.048 Uiso 1 1 calc R U . . .
C58 C 0.5122(6) 0.2935(3) 0.9722(5) 0.0413(16) Uani 1 1 d . . . . .
H58 H 0.485048 0.254560 0.946177 0.050 Uiso 1 1 calc R U . . .
C59 C 0.5659(6) 0.2986(3) 1.0687(5) 0.0501(18) Uani 1 1 d . . . . .
H59 H 0.577047 0.263566 1.109583 0.060 Uiso 1 1 calc R U . . .
C60 C 0.6047(6) 0.3543(3) 1.1081(5) 0.0464(17) Uani 1 1 d . . . . .
H60 H 0.643302 0.358185 1.176324 0.056 Uiso 1 1 calc R U . . .
C61 C 0.5870(6) 0.4043(3) 1.0480(5) 0.0413(16) Uani 1 1 d . . . . .
H61 H 0.612604 0.443413 1.074365 0.050 Uiso 1 1 calc R U . . .
C62 C 0.5309(5) 0.3975(3) 0.9473(4) 0.0342(14) Uani 1 1 d . . . . .
C63 C 0.5065(5) 0.4477(3) 0.8774(4) 0.0305(14) Uani 1 1 d . . . . .
C64 C 0.5451(5) 0.5105(3) 0.9071(4) 0.0321(14) Uani 1 1 d . . . . .
C65 C 0.6609(5) 0.5230(3) 0.9558(4) 0.0422(15) Uani 1 1 d . . . . .
H65 H 0.718536 0.491351 0.969028 0.051 Uiso 1 1 calc R U . . .
C66 C 0.6931(7) 0.5808(4) 0.9851(6) 0.057(2) Uani 1 1 d . . . . .
H66 H 0.774177 0.589263 1.017825 0.068 Uiso 1 1 calc R U . . .
C67 C 0.6125(7) 0.6271(3) 0.9690(5) 0.0525(19) Uani 1 1 d . . . . .
H67 H 0.636168 0.666832 0.993331 0.063 Uiso 1 1 calc R U . . .
C68 C 0.4977(8) 0.6158(3) 0.9178(6) 0.055(2) Uani 1 1 d . . . . .
H68 H 0.440863 0.647906 0.903587 0.066 Uiso 1 1 calc R U . . .
C69 C 0.4652(6) 0.5576(3) 0.8870(5) 0.0454(17) Uani 1 1 d . . . . .
H69 H 0.385097 0.549693 0.850840 0.055 Uiso 1 1 calc R U . . .
C70 C 0.3486(5) 0.4423(3) 0.6366(5) 0.0341(14) Uani 1 1 d . . . . .
C71 C 0.3012(5) 0.4806(3) 0.5490(5) 0.0379(15) Uani 1 1 d . . . . .
C72 C 0.2927(6) 0.5439(3) 0.5566(5) 0.0471(17) Uani 1 1 d . . . . .
H72 H 0.321832 0.562897 0.618979 0.057 Uiso 1 1 calc R U . . .
C73 C 0.2434(7) 0.5789(3) 0.4759(5) 0.0535(19) Uani 1 1 d . . . . .
H73 H 0.237507 0.621832 0.481972 0.064 Uiso 1 1 calc R U . . .
C74 C 0.2026(6) 0.5514(3) 0.3861(5) 0.0408(16) Uani 1 1 d . . . . .
C75 C 0.2084(6) 0.4897(3) 0.3766(5) 0.0469(17) Uani 1 1 d . . . . .
H75 H 0.179742 0.471258 0.313748 0.056 Uiso 1 1 calc R U . . .
C76 C 0.2554(6) 0.4545(3) 0.4572(4) 0.0450(17) Uani 1 1 d . . . . .
H76 H 0.256727 0.411422 0.450412 0.054 Uiso 1 1 calc R U . . .
Br1 Br 0.71710(7) 0.76733(4) 0.54012(6) 0.0714(3) Uani 1 1 d . . . . .
Br2 Br 0.36224(8) 0.39183(3) 1.22001(6) 0.0625(2) Uani 1 1 d . . . . .
Br3 Br -0.20506(7) 0.22362(4) 0.96243(6) 0.0672(2) Uani 1 1 d . . . . .
Br4 Br 0.13428(7) 0.60073(3) 0.27666(5) 0.0615(2) Uani 1 1 d . . . . .
Br5 Br -0.12974(7) 0.46385(4) 0.81996(7) 0.0625(2) Uani 1 1 d . . . . .
O1S O 0.6271(4) 0.5351(2) 0.6719(3) 0.0428(11) Uani 1 1 d D . . . .
H1A H 0.670(4) 0.5099(18) 0.707(3) 0.064 Uiso 1 1 d D U . . .
H1B H 0.607(5) 0.5642(18) 0.699(4) 0.064 Uiso 1 1 d D U . . .
N1 N -0.0320(4) 0.6809(2) 0.7832(4) 0.0370(12) Uani 1 1 d . . . . .
N2 N 0.1362(4) 0.7414(2) 0.7464(4) 0.0322(12) Uani 1 1 d . . . . .
N3 N 0.2320(4) 0.7636(2) 0.7176(4) 0.0337(11) Uani 1 1 d . . . . .
N4 N 0.0108(4) 0.6551(2) 0.5853(4) 0.0339(11) Uani 1 1 d . . . . .
N5 N 0.0623(4) 0.5657(2) 0.7039(4) 0.0309(11) Uani 1 1 d . . . . .
N6 N 0.0962(5) 0.5269(3) 0.7807(4) 0.0357(12) Uani 1 1 d . . . . .
H6 H 0.054(4) 0.500(2) 0.790(3) 0.024(13) Uiso 1 1 d . . . . .
N7 N 0.5419(4) 0.3134(2) 0.7157(4) 0.0371(12) Uani 1 1 d . . . . .
N8 N 0.3673(4) 0.2553(2) 0.7495(4) 0.0308(11) Uani 1 1 d . . . . .
N9 N 0.2732(4) 0.2331(2) 0.7766(3) 0.0307(11) Uani 1 1 d . . . . .
N10 N 0.4956(4) 0.3413(2) 0.9115(4) 0.0355(12) Uani 1 1 d . . . . .
N11 N 0.4439(4) 0.4309(2) 0.7907(4) 0.0344(12) Uani 1 1 d . . . . .
N12 N 0.4113(4) 0.4719(2) 0.7158(3) 0.0363(12) Uani 1 1 d . . . . .
Ni1 Ni 0.10546(6) 0.65331(3) 0.73104(6) 0.03126(18) Uani 1 1 d . . . . .
Ni2 Ni 0.40162(6) 0.34394(3) 0.76417(6) 0.03211(18) Uani 1 1 d . . . . .
O1 O 0.2615(3) 0.66063(19) 0.6970(3) 0.0385(10) Uani 1 1 d . . . . .
O2 O 0.1880(4) 0.60829(19) 0.8660(3) 0.0380(10) Uani 1 1 d . . . . .
O3 O 0.2437(3) 0.33634(17) 0.8007(3) 0.0381(10) Uani 1 1 d . . . . .
O4 O 0.3221(4) 0.38665(19) 0.6304(3) 0.0419(10) Uani 1 1 d . . . . .

loop_
_atom_site_aniso_label
_atom_site_aniso_U_11
_atom_site_aniso_U_22
_atom_site_aniso_U_33
_atom_site_aniso_U_23
_atom_site_aniso_U_13
_atom_site_aniso_U_12
C1 0.052(4) 0.042(4) 0.061(5) 0.012(3) 0.022(4) 0.002(3)
C2 0.054(4) 0.057(5) 0.076(6) 0.005(4) 0.036(4) -0.010(4)
C3 0.042(4) 0.078(6) 0.077(6) 0.001(5) 0.031(4) 0.005(4)
C4 0.052(4) 0.040(4) 0.067(5) -0.002(4) 0.026(4) 0.000(4)
C5 0.034(3) 0.038(4) 0.036(4) 0.000(3) 0.008(3) 0.005(3)
C6 0.034(3) 0.032(3) 0.030(3) -0.002(3) 0.003(3) 0.003(3)
C7 0.041(3) 0.032(3) 0.039(4) -0.007(3) 0.008(3) 0.004(3)
C8 0.057(5) 0.050(5) 0.056(5) -0.013(4) 0.015(4) 0.007(4)
C9 0.061(5) 0.045(5) 0.087(7) -0.034(5) 0.003(5) 0.003(4)
C10 0.085(6) 0.030(4) 0.110(8) -0.015(5) 0.006(5) 0.006(5)
C11 0.119(9) 0.040(5) 0.099(8) 0.014(5) 0.037(7) 0.008(5)
C12 0.069(5) 0.041(4) 0.058(5) 0.008(4) 0.018(4) 0.009(4)
C13 0.031(3) 0.026(3) 0.029(3) -0.005(3) -0.002(3) -0.003(3)
C14 0.039(3) 0.032(3) 0.022(3) -0.003(3) 0.003(3) -0.005(3)
C15 0.039(3) 0.029(3) 0.046(4) -0.003(3) 0.006(3) -0.003(3)
C16 0.052(4) 0.048(4) 0.045(4) -0.001(3) 0.010(3) -0.010(3)
C17 0.037(3) 0.050(4) 0.041(4) -0.003(3) 0.008(3) -0.005(3)
C18 0.042(4) 0.050(4) 0.047(4) 0.005(3) 0.018(3) 0.012(3)
C19 0.042(4) 0.034(4) 0.043(4) 0.005(3) 0.010(3) -0.001(3)
C20 0.052(4) 0.024(3) 0.048(5) 0.001(3) 0.004(3) -0.003(3)
C21 0.065(5) 0.042(4) 0.037(4) 0.012(3) 0.007(4) 0.001(4)
C22 0.056(4) 0.057(5) 0.032(4) 0.003(4) 0.002(3) 0.001(4)
C23 0.055(4) 0.040(4) 0.031(4) -0.005(3) 0.001(3) 0.001(3)
C24 0.027(3) 0.034(4) 0.032(4) 0.005(3) 0.001(3) 0.005(3)
C25 0.036(3) 0.031(3) 0.032(4) -0.006(3) 0.007(3) -0.003(3)
C26 0.042(4) 0.039(4) 0.030(4) -0.004(3) 0.009(3) -0.006(3)
C27 0.050(4) 0.038(4) 0.043(4) 0.001(3) -0.001(3) -0.007(3)
C28 0.066(5) 0.059(5) 0.048(5) -0.009(4) 0.011(4) -0.023(4)
C29 0.105(7) 0.032(4) 0.063(6) -0.015(4) 0.037(5) -0.020(5)
C30 0.076(6) 0.037(4) 0.056(5) -0.003(4) 0.027(4) 0.001(4)
C31 0.048(4) 0.036(4) 0.053(4) -0.002(3) 0.018(3) -0.003(3)
C32 0.034(3) 0.039(4) 0.030(3) -0.003(3) 0.006(3) 0.001(3)
C33 0.040(3) 0.032(4) 0.027(3) 0.003(3) 0.003(3) 0.002(3)
C34 0.059(4) 0.032(4) 0.041(4) 0.000(3) 0.006(3) 0.006(3)
C35 0.060(4) 0.035(4) 0.045(4) 0.003(3) 0.010(4) 0.006(3)
C36 0.051(4) 0.043(4) 0.037(4) 0.009(3) 0.008(3) 0.005(3)
C37 0.077(5) 0.056(5) 0.033(4) 0.001(4) 0.011(4) 0.008(4)
C38 0.066(5) 0.033(4) 0.043(4) 0.000(3) 0.006(4) 0.002(4)
C39 0.044(4) 0.044(4) 0.046(4) 0.001(3) 0.012(3) -0.014(3)
C40 0.046(4) 0.062(5) 0.059(5) 0.013(4) 0.019(4) -0.001(4)
C41 0.053(4) 0.057(5) 0.073(6) -0.001(4) 0.031(4) 0.004(4)
C42 0.040(4) 0.049(4) 0.059(4) -0.002(4) 0.021(3) 0.008(4)
C43 0.039(3) 0.033(4) 0.031(4) 0.005(3) 0.006(3) 0.002(3)
C44 0.042(3) 0.027(3) 0.030(3) 0.001(3) 0.010(3) 0.002(3)
C45 0.035(3) 0.029(3) 0.045(4) 0.002(3) 0.011(3) 0.004(3)
C46 0.057(5) 0.040(4) 0.046(4) -0.008(3) 0.009(4) 0.000(3)
C47 0.072(6) 0.058(6) 0.089(7) -0.033(5) 0.024(5) 0.002(5)
C48 0.082(6) 0.041(5) 0.131(9) -0.024(6) 0.035(6) 0.001(5)
C49 0.091(7) 0.046(5) 0.118(9) 0.040(5) 0.026(7) 0.003(5)
C50 0.084(6) 0.036(4) 0.060(5) 0.009(4) 0.033(4) 0.013(4)
C51 0.033(3) 0.035(4) 0.029(3) -0.006(3) 0.004(3) 0.000(3)
C52 0.030(3) 0.030(3) 0.039(4) -0.007(3) 0.003(3) 0.001(3)
C53 0.041(3) 0.036(4) 0.038(4) 0.001(3) 0.009(3) 0.009(3)
C54 0.048(4) 0.022(3) 0.047(4) 0.008(3) 0.007(3) -0.001(3)
C55 0.043(4) 0.052(4) 0.035(4) 0.002(3) 0.012(3) -0.008(3)
C56 0.037(3) 0.039(4) 0.051(4) -0.003(3) 0.013(3) 0.007(3)
C57 0.040(4) 0.030(3) 0.052(4) 0.000(3) 0.016(3) 0.005(3)
C58 0.048(4) 0.031(4) 0.037(4) 0.007(3) -0.001(3) 0.000(3)
C59 0.053(4) 0.041(4) 0.047(5) 0.018(3) -0.001(4) 0.003(3)
C60 0.052(4) 0.044(4) 0.035(4) 0.006(3) -0.001(3) 0.001(3)
C61 0.046(4) 0.035(4) 0.037(4) -0.001(3) 0.001(3) -0.009(3)
C62 0.040(4) 0.027(3) 0.036(4) -0.005(3) 0.012(3) -0.006(3)
C63 0.033(3) 0.026(3) 0.030(3) 0.001(3) 0.004(3) 0.000(2)
C64 0.041(4) 0.023(3) 0.033(4) 0.001(3) 0.011(3) -0.004(3)
C65 0.041(4) 0.039(4) 0.043(4) -0.003(3) 0.006(3) -0.003(3)
C66 0.052(5) 0.047(5) 0.060(5) -0.001(4) -0.001(4) -0.022(4)
C67 0.077(6) 0.035(4) 0.047(5) -0.004(3) 0.020(4) -0.017(4)
C68 0.077(5) 0.027(4) 0.068(5) -0.001(4) 0.031(5) 0.005(4)
C69 0.046(4) 0.041(4) 0.050(4) -0.005(3) 0.015(3) 0.006(3)
C70 0.034(3) 0.022(3) 0.043(4) 0.004(3) 0.006(3) 0.004(2)
C71 0.038(3) 0.033(4) 0.042(4) 0.002(3) 0.011(3) 0.005(3)
C72 0.062(4) 0.036(4) 0.034(4) -0.005(3) -0.002(3) -0.005(3)
C73 0.074(5) 0.024(3) 0.054(5) 0.011(3) 0.004(4) 0.002(3)
C74 0.044(4) 0.040(4) 0.035(4) 0.006(3) 0.006(3) 0.005(3)
C75 0.063(5) 0.038(4) 0.031(4) -0.001(3) -0.002(3) 0.004(3)
C76 0.069(4) 0.031(4) 0.033(4) -0.004(3) 0.010(3) 0.009(3)
Br1 0.0606(5) 0.0907(6) 0.0737(6) 0.0032(5) 0.0363(4) -0.0134(4)
Br2 0.0778(5) 0.0542(5) 0.0488(5) 0.0192(4) 0.0063(4) 0.0064(4)
Br3 0.0646(5) 0.0750(5) 0.0730(6) 0.0014(4) 0.0374(4) -0.0136(4)
Br4 0.0740(5) 0.0562(5) 0.0468(4) 0.0196(4) 0.0044(4) 0.0077(4)
Br5 0.0575(4) 0.0559(4) 0.0787(5) 0.0068(5) 0.0268(4) -0.0017(4)
O1S 0.032(2) 0.041(3) 0.059(3) 0.011(2) 0.019(2) 0.001(2)
N1 0.039(3) 0.034(3) 0.038(3) 0.007(2) 0.011(2) 0.000(2)
N2 0.039(3) 0.025(3) 0.031(3) -0.004(2) 0.008(2) -0.001(2)
N3 0.027(2) 0.036(3) 0.037(3) -0.006(2) 0.007(2) -0.003(2)
N4 0.036(3) 0.028(3) 0.036(3) -0.001(3) 0.006(2) 0.002(2)
N5 0.037(3) 0.024(3) 0.027(3) 0.006(2) 0.002(2) 0.004(2)
N6 0.043(3) 0.025(3) 0.036(3) 0.003(2) 0.007(2) -0.004(2)
N7 0.037(3) 0.033(3) 0.039(3) -0.002(2) 0.007(2) 0.001(2)
N8 0.028(2) 0.030(3) 0.032(3) -0.002(2) 0.004(2) 0.000(2)
N9 0.036(3) 0.022(3) 0.033(3) -0.008(2) 0.009(2) -0.002(2)
N10 0.035(3) 0.028(3) 0.038(3) 0.003(3) 0.000(2) -0.004(2)
N11 0.034(3) 0.031(3) 0.036(3) -0.003(2) 0.007(2) -0.004(2)
N12 0.045(3) 0.027(3) 0.030(3) 0.006(2) 0.000(2) 0.000(2)
Ni1 0.0331(4) 0.0246(4) 0.0335(4) -0.0018(3) 0.0049(3) -0.0011(3)
Ni2 0.0349(4) 0.0235(4) 0.0342(4) -0.0020(3) 0.0035(4) -0.0010(3)
O1 0.039(2) 0.029(2) 0.049(3) -0.003(2) 0.014(2) 0.001(2)
O2 0.047(2) 0.027(2) 0.035(2) -0.0011(19) 0.002(2) 0.0019(19)
O3 0.042(2) 0.020(2) 0.053(3) -0.005(2) 0.015(2) -0.0022(19)
O4 0.049(3) 0.029(2) 0.038(2) -0.002(2) -0.004(2) -0.002(2)

loop_
_atom_type_symbol
_atom_type_description
_atom_type_scat_dispersion_real
_atom_type_scat_dispersion_imag
_atom_type_scat_source
C C 0.0033 0.0016 'International Tables Vol C Tables 4.2.6.8 and 6.1.1.4'
H H 0.0000 0.0000 'International Tables Vol C Tables 4.2.6.8 and 6.1.1.4'
Br Br -0.2901 2.4595 'International Tables Vol C Tables 4.2.6.8 and 6.1.1.4'
N N 0.0061 0.0033 'International Tables Vol C Tables 4.2.6.8 and 6.1.1.4'
Ni Ni 0.3393 1.1124 'International Tables Vol C Tables 4.2.6.8 and 6.1.1.4'
O O 0.0106 0.0060 'International Tables Vol C Tables 4.2.6.8 and 6.1.1.4'

loop_
_geom_angle_atom_site_label_1
_geom_angle_atom_site_label_2
_geom_angle_atom_site_label_3
_geom_angle
_geom_angle_site_symmetry_1
_geom_angle_site_symmetry_3
_geom_angle_publ_flag
N1 C1 C2 124.2(7) . . ?
N1 C1 H1 117.9 . . ?
C2 C1 H1 117.9 . . ?
C3 C2 C1 118.2(6) . . ?
C3 C2 H2 120.9 . . ?
C1 C2 H2 120.9 . . ?
C2 C3 C4 117.9(7) . . ?
C2 C3 H3 121.0 . . ?
C4 C3 H3 121.0 . . ?
C3 C4 C5 121.0(7) . . ?
C3 C4 H4 119.5 . . ?
C5 C4 H4 119.5 . . ?
N1 C5 C4 119.2(6) . . ?
N1 C5 C6 115.9(5) . . ?
C4 C5 C6 124.8(6) . . ?
N2 C6 C7 125.6(5) . . ?
N2 C6 C5 112.9(5) . . ?
C7 C6 C5 121.5(5) . . ?
C12 C7 C8 119.3(7) . . ?
C12 C7 C6 121.0(6) . . ?
C8 C7 C6 119.6(6) . . ?
C9 C8 C7 119.0(8) . . ?
C9 C8 H8 120.5 . . ?
C7 C8 H8 120.5 . . ?
C10 C9 C8 120.7(8) . . ?
C10 C9 H9 119.6 . . ?
C8 C9 H9 119.6 . . ?
C9 C10 C11 119.2(8) . . ?
C9 C10 H10 120.4 . . ?
C11 C10 H10 120.4 . . ?
C12 C11 C10 120.7(9) . . ?
C12 C11 H11 119.7 . . ?
C10 C11 H11 119.7 . . ?
C11 C12 C7 121.1(8) . . ?
C11 C12 H12 119.5 . . ?
C7 C12 H12 119.5 . . ?
O1 C13 N3 126.1(5) . . ?
O1 C13 C14 116.9(5) . . ?
N3 C13 C14 117.0(5) . . ?
C19 C14 C15 118.0(5) . . ?
C19 C14 C13 119.4(5) . . ?
C15 C14 C13 122.5(5) . . ?
C16 C15 C14 121.3(6) . . ?
C16 C15 H15 119.3 . . ?
C14 C15 H15 119.3 . . ?
C15 C16 C17 119.5(7) . . ?
C15 C16 H16 120.3 . . ?
C17 C16 H16 120.3 . . ?
C18 C17 C16 121.8(6) . . ?
C18 C17 Br1 118.2(5) . . ?
C16 C17 Br1 120.0(5) . . ?
C19 C18 C17 117.0(6) . . ?
C19 C18 H18 121.5 . . ?
C17 C18 H18 121.5 . . ?
C18 C19 C14 122.4(6) . . ?
C18 C19 H19 118.8 . . ?
C14 C19 H19 118.8 . . ?
N4 C20 C21 123.4(6) . . ?
N4 C20 H20 118.3 . . ?
C21 C20 H20 118.3 . . ?
C22 C21 C20 117.2(6) . . ?
C22 C21 H21 121.4 . . ?
C20 C21 H21 121.4 . . ?
C23 C22 C21 119.8(6) . . ?
C23 C22 H22 120.1 . . ?
C21 C22 H22 120.1 . . ?
C22 C23 C24 120.4(7) . . ?
C22 C23 H23 119.8 . . ?
C24 C23 H23 119.8 . . ?
N4 C24 C23 121.2(6) . . ?
N4 C24 C25 114.1(5) . . ?
C23 C24 C25 124.6(6) . . ?
N5 C25 C24 113.5(5) . . ?
N5 C25 C26 124.4(6) . . ?
C24 C25 C26 122.0(5) . . ?
C31 C26 C27 119.0(6) . . ?
C31 C26 C25 120.8(6) . . ?
C27 C26 C25 120.1(6) . . ?
C26 C27 C28 119.3(7) . . ?
C26 C27 H27 120.3 . . ?
C28 C27 H27 120.3 . . ?
C29 C28 C27 119.8(7) . . ?
C29 C28 H28 120.1 . . ?
C27 C28 H28 120.1 . . ?
C30 C29 C28 120.2(7) . . ?
C30 C29 H29 119.9 . . ?
C28 C29 H29 119.9 . . ?
C29 C30 C31 120.7(8) . . ?
C29 C30 H30 119.7 . . ?
C31 C30 H30 119.7 . . ?
C30 C31 C26 120.9(7) . . ?
C30 C31 H31 119.5 . . ?
C26 C31 H31 119.5 . . ?
O2 C32 N6 120.6(6) . . ?
O2 C32 C33 124.2(6) . . ?
N6 C32 C33 115.2(6) . . ?
C38 C33 C34 120.8(6) . . ?
C38 C33 C32 117.1(6) . . ?
C34 C33 C32 122.0(6) . . ?
C35 C34 C33 120.0(7) . . ?
C35 C34 H34 120.0 . . ?
C33 C34 H34 120.0 . . ?
C36 C35 C34 119.1(6) . . ?
C36 C35 H35 120.5 . . ?
C34 C35 H35 120.5 . . ?
C35 C36 C37 122.5(7) . . ?
C35 C36 Br2 119.6(5) . . ?
C37 C36 Br2 117.8(6) . . ?
C36 C37 C38 118.5(7) . . ?
C36 C37 H37 120.8 . . ?
C38 C37 H37 120.8 . . ?
C33 C38 C37 119.1(7) . . ?
C33 C38 H38 120.5 . . ?
C37 C38 H38 120.5 . . ?
N7 C39 C40 121.0(6) . . ?
N7 C39 H39 119.5 . . ?
C40 C39 H39 119.5 . . ?
C39 C40 C41 119.3(7) . . ?
C39 C40 H40 120.4 . . ?
C41 C40 H40 120.4 . . ?
C42 C41 C40 121.6(7) . . ?
C42 C41 H41 119.2 . . ?
C40 C41 H41 119.2 . . ?
C41 C42 C43 117.3(7) . . ?
C41 C42 H42 121.3 . . ?
C43 C42 H42 121.3 . . ?
N7 C43 C42 121.4(6) . . ?
N7 C43 C44 115.1(5) . . ?
C42 C43 C44 123.3(6) . . ?
N8 C44 C43 112.7(5) . . ?
N8 C44 C45 126.3(5) . . ?
C43 C44 C45 120.9(5) . . ?
C50 C45 C46 118.0(6) . . ?
C50 C45 C44 120.6(6) . . ?
C46 C45 C44 121.4(6) . . ?
C45 C46 C47 122.1(8) . . ?
C45 C46 H46 119.0 . . ?
C47 C46 H46 119.0 . . ?
C48 C47 C46 119.1(8) . . ?
C48 C47 H47 120.5 . . ?
C46 C47 H47 120.5 . . ?
C47 C48 C49 121.3(9) . . ?
C47 C48 H48 119.3 . . ?
C49 C48 H48 119.3 . . ?
C48 C49 C50 120.8(9) . . ?
C48 C49 H49 119.6 . . ?
C50 C49 H49 119.6 . . ?
C45 C50 C49 118.6(8) . . ?
C45 C50 H50 120.7 . . ?
C49 C50 H50 120.7 . . ?
O3 C51 N9 126.0(5) . . ?
O3 C51 C52 118.3(5) . . ?
N9 C51 C52 115.7(5) . . ?
C53 C52 C57 118.8(5) . . ?
C53 C52 C51 122.3(5) . . ?
C57 C52 C51 118.8(6) . . ?
C54 C53 C52 120.6(5) . . ?
C54 C53 H53 119.7 . . ?
C52 C53 H53 119.7 . . ?
C55 C54 C53 119.3(6) . . ?
C55 C54 H54 120.3 . . ?
C53 C54 H54 120.3 . . ?
C56 C55 C54 120.5(6) . . ?
C56 C55 Br3 119.8(5) . . ?
C54 C55 Br3 119.7(5) . . ?
C57 C56 C55 121.1(6) . . ?
C57 C56 H56 119.5 . . ?
C55 C56 H56 119.5 . . ?
C56 C57 C52 119.7(6) . . ?
C56 C57 H57 120.2 . . ?
C52 C57 H57 120.2 . . ?
N10 C58 C59 122.3(6) . . ?
N10 C58 H58 118.9 . . ?
C59 C58 H58 118.9 . . ?
C58 C59 C60 120.0(6) . . ?
C58 C59 H59 120.0 . . ?
C60 C59 H59 120.0 . . ?
C59 C60 C61 119.1(6) . . ?
C59 C60 H60 120.5 . . ?
C61 C60 H60 120.5 . . ?
C60 C61 C62 119.6(6) . . ?
C60 C61 H61 120.2 . . ?
C62 C61 H61 120.2 . . ?
N10 C62 C61 119.1(6) . . ?
N10 C62 C63 116.9(5) . . ?
C61 C62 C63 124.0(6) . . ?
N11 C63 C62 112.5(5) . . ?
N11 C63 C64 125.7(5) . . ?
C62 C63 C64 121.7(5) . . ?
C65 C64 C69 118.4(6) . . ?
C65 C64 C63 121.0(5) . . ?
C69 C64 C63 120.6(5) . . ?
C66 C65 C64 119.8(7) . . ?
C66 C65 H65 120.1 . . ?
C64 C65 H65 120.1 . . ?
C65 C66 C67 121.7(7) . . ?
C65 C66 H66 119.2 . . ?
C67 C66 H66 119.2 . . ?
C68 C67 C66 119.3(7) . . ?
C68 C67 H67 120.3 . . ?
C66 C67 H67 120.3 . . ?
C69 C68 C67 119.0(7) . . ?
C69 C68 H68 120.5 . . ?
C67 C68 H68 120.5 . . ?
C68 C69 C64 121.7(7) . . ?
C68 C69 H69 119.2 . . ?
C64 C69 H69 119.2 . . ?
O4 C70 N12 127.0(6) . . ?
O4 C70 C71 117.8(6) . . ?
N12 C70 C71 115.1(5) . . ?
C72 C71 C76 117.8(6) . . ?
C72 C71 C70 121.2(6) . . ?
C76 C71 C70 120.9(6) . . ?
C73 C72 C71 121.0(6) . . ?
C73 C72 H72 119.5 . . ?
C71 C72 H72 119.5 . . ?
C72 C73 C74 119.3(6) . . ?
C72 C73 H73 120.4 . . ?
C74 C73 H73 120.4 . . ?
C75 C74 C73 121.0(6) . . ?
C75 C74 Br4 120.7(6) . . ?
C73 C74 Br4 118.2(5) . . ?
C74 C75 C76 119.9(6) . . ?
C74 C75 H75 120.0 . . ?
C76 C75 H75 120.0 . . ?
C75 C76 C71 120.9(6) . . ?
C75 C76 H76 119.5 . . ?
C71 C76 H76 119.5 . . ?
H1A O1S H1B 117(4) . . ?
C1 N1 C5 119.3(6) . . ?
C1 N1 Ni1 128.1(5) . . ?
C5 N1 Ni1 112.3(4) . . ?
C6 N2 N3 123.2(5) . . ?
C6 N2 Ni1 119.9(4) . . ?
N3 N2 Ni1 116.8(3) . . ?
C13 N3 N2 108.2(5) . . ?
C20 N4 C24 118.0(5) . . ?
C20 N4 Ni1 127.3(4) . . ?
C24 N4 Ni1 114.4(4) . . ?
C25 N5 N6 123.0(5) . . ?
C25 N5 Ni1 120.2(4) . . ?
N6 N5 Ni1 116.6(4) . . ?
C32 N6 N5 113.5(5) . . ?
C32 N6 H6 114(4) . . ?
N5 N6 H6 123(4) . . ?
C39 N7 C43 119.2(5) . . ?
C39 N7 Ni2 126.9(4) . . ?
C43 N7 Ni2 113.7(4) . . ?
C44 N8 N9 121.5(5) . . ?
C44 N8 Ni2 119.8(4) . . ?
N9 N8 Ni2 118.6(3) . . ?
C51 N9 N8 107.9(5) . . ?
C58 N10 C62 119.9(5) . . ?
C58 N10 Ni2 127.8(4) . . ?
C62 N10 Ni2 112.0(4) . . ?
C63 N11 N12 120.9(5) . . ?
C63 N11 Ni2 119.9(4) . . ?
N12 N11 Ni2 119.1(4) . . ?
C70 N12 N11 107.8(5) . . ?
N2 Ni1 N5 174.6(2) . . ?
N2 Ni1 O1 78.40(18) . . ?
N5 Ni1 O1 103.14(18) . . ?
N2 Ni1 N1 78.9(2) . . ?
N5 Ni1 N1 99.9(2) . . ?
O1 Ni1 N1 156.80(19) . . ?
N2 Ni1 N4 97.1(2) . . ?
N5 Ni1 N4 77.8(2) . . ?
O1 Ni1 N4 91.59(18) . . ?
N1 Ni1 N4 95.8(2) . . ?
N2 Ni1 O2 109.44(19) . . ?
N5 Ni1 O2 75.75(18) . . ?
O1 Ni1 O2 92.19(17) . . ?
N1 Ni1 O2 91.02(17) . . ?
N4 Ni1 O2 153.41(18) . . ?
N11 Ni2 N8 175.1(2) . . ?
N11 Ni2 N7 101.3(2) . . ?
N8 Ni2 N7 78.62(19) . . ?
N11 Ni2 O3 102.97(18) . . ?
N8 Ni2 O3 77.18(17) . . ?
N7 Ni2 O3 155.70(18) . . ?
N11 Ni2 N10 78.5(2) . . ?
N8 Ni2 N10 96.5(2) . . ?
N7 Ni2 N10 94.5(2) . . ?
O3 Ni2 N10 90.31(19) . . ?
N11 Ni2 O4 76.37(19) . . ?
N8 Ni2 O4 108.57(18) . . ?
N7 Ni2 O4 92.15(19) . . ?
O3 Ni2 O4 93.51(17) . . ?
N10 Ni2 O4 154.83(18) . . ?
C13 O1 Ni1 109.9(3) . . ?
C32 O2 Ni1 113.2(4) . . ?
C51 O3 Ni2 109.8(3) . . ?
C70 O4 Ni2 109.5(4) . . ?

loop_
_geom_bond_atom_site_label_1
_geom_bond_atom_site_label_2
_geom_bond_distance
_geom_bond_site_symmetry_2
_geom_bond_publ_flag
C1 N1 1.299(8) . ?
C1 C2 1.355(9) . ?
C1 H1 0.9500 . ?
C2 C3 1.394(11) . ?
C2 H2 0.9500 . ?
C3 C4 1.362(9) . ?
C3 H3 0.9500 . ?
C4 C5 1.385(8) . ?
C4 H4 0.9500 . ?
C5 N1 1.359(8) . ?
C5 C6 1.452(8) . ?
C6 N2 1.277(7) . ?
C6 C7 1.493(9) . ?
C7 C12 1.368(9) . ?
C7 C8 1.375(9) . ?
C8 C9 1.395(11) . ?
C8 H8 0.9500 . ?
C9 C10 1.370(12) . ?
C9 H9 0.9500 . ?
C10 C11 1.358(12) . ?
C10 H10 0.9500 . ?
C11 C12 1.362(11) . ?
C11 H11 0.9500 . ?
C12 H12 0.9500 . ?
C13 O1 1.274(7) . ?
C13 N3 1.323(7) . ?
C13 C14 1.465(8) . ?
C14 C19 1.373(8) . ?
C14 C15 1.386(8) . ?
C15 C16 1.368(9) . ?
C15 H15 0.9500 . ?
C16 C17 1.352(9) . ?
C16 H16 0.9500 . ?
C17 C18 1.404(9) . ?
C17 Br1 1.874(6) . ?
C18 C19 1.379(8) . ?
C18 H18 0.9500 . ?
C19 H19 0.9500 . ?
C20 N4 1.326(8) . ?
C20 C21 1.378(9) . ?
C20 H20 0.9500 . ?
C21 C22 1.372(10) . ?
C21 H21 0.9500 . ?
C22 C23 1.356(9) . ?
C22 H22 0.9500 . ?
C23 C24 1.349(8) . ?
C23 H23 0.9500 . ?
C24 N4 1.353(8) . ?
C24 C25 1.484(8) . ?
C25 N5 1.268(7) . ?
C25 C26 1.483(8) . ?
C26 C31 1.363(8) . ?
C26 C27 1.379(8) . ?
C27 C28 1.400(10) . ?
C27 H27 0.9500 . ?
C28 C29 1.365(11) . ?
C28 H28 0.9500 . ?
C29 C30 1.339(11) . ?
C29 H29 0.9500 . ?
C30 C31 1.371(9) . ?
C30 H30 0.9500 . ?
C31 H31 0.9500 . ?
C32 O2 1.224(7) . ?
C32 N6 1.367(8) . ?
C32 C33 1.467(8) . ?
C33 C38 1.380(9) . ?
C33 C34 1.367(9) . ?
C34 C35 1.373(9) . ?
C34 H34 0.9500 . ?
C35 C36 1.349(10) . ?
C35 H35 0.9500 . ?
C36 C37 1.373(10) . ?
C36 Br2 1.893(7) . ?
C37 C38 1.388(10) . ?
C37 H37 0.9500 . ?
C38 H38 0.9500 . ?
C39 N7 1.337(7) . ?
C39 C40 1.363(9) . ?
C39 H39 0.9500 . ?
C40 C41 1.331(11) . ?
C40 H40 0.9500 . ?
C41 C42 1.373(9) . ?
C41 H41 0.9500 . ?
C42 C43 1.365(8) . ?
C42 H42 0.9500 . ?
C43 N7 1.353(8) . ?
C43 C44 1.485(8) . ?
C44 N8 1.301(7) . ?
C44 C45 1.468(9) . ?
C45 C50 1.371(9) . ?
C45 C46 1.374(9) . ?
C46 C47 1.374(11) . ?
C46 H46 0.9500 . ?
C47 C48 1.321(12) . ?
C47 H47 0.9500 . ?
C48 C49 1.343(13) . ?
C48 H48 0.9500 . ?
C49 C50 1.400(12) . ?
C49 H49 0.9500 . ?
C50 H50 0.9500 . ?
C51 O3 1.266(7) . ?
C51 N9 1.348(7) . ?
C51 C52 1.465(8) . ?
C52 C53 1.388(9) . ?
C52 C57 1.394(8) . ?
C53 C54 1.373(8) . ?
C53 H53 0.9500 . ?
C54 C55 1.375(9) . ?
C54 H54 0.9500 . ?
C55 C56 1.358(9) . ?
C55 Br3 1.877(6) . ?
C56 C57 1.361(8) . ?
C56 H56 0.9500 . ?
C57 H57 0.9500 . ?
C58 N10 1.336(8) . ?
C58 C59 1.340(9) . ?
C58 H58 0.9500 . ?
C59 C60 1.365(9) . ?
C59 H59 0.9500 . ?
C60 C61 1.369(9) . ?
C60 H60 0.9500 . ?
C61 C62 1.403(8) . ?
C61 H61 0.9500 . ?
C62 N10 1.352(8) . ?
C62 C63 1.455(8) . ?
C63 N11 1.296(7) . ?
C63 C64 1.474(8) . ?
C64 C65 1.365(8) . ?
C64 C69 1.370(8) . ?
C65 C66 1.354(10) . ?
C65 H65 0.9500 . ?
C66 C67 1.361(10) . ?
C66 H66 0.9500 . ?
C67 C68 1.359(10) . ?
C67 H67 0.9500 . ?
C68 C69 1.368(9) . ?
C68 H68 0.9500 . ?
C69 H69 0.9500 . ?
C70 O4 1.256(7) . ?
C70 N12 1.326(8) . ?
C70 C71 1.474(8) . ?
C71 C72 1.399(9) . ?
C71 C76 1.384(8) . ?
C72 C73 1.364(9) . ?
C72 H72 0.9500 . ?
C73 C74 1.368(9) . ?
C73 H73 0.9500 . ?
C74 C75 1.364(9) . ?
C74 Br4 1.877(6) . ?
C75 C76 1.361(9) . ?
C75 H75 0.9500 . ?
C76 H76 0.9500 . ?
O1S H1A 0.814(13) . ?
O1S H1B 0.810(14) . ?
N1 Ni1 2.040(5) . ?
N2 N3 1.383(6) . ?
N2 Ni1 1.966(5) . ?
N4 Ni1 2.054(5) . ?
N5 N6 1.351(7) . ?
N5 Ni1 1.997(5) . ?
N6 H6 0.81(5) . ?
N7 Ni2 2.060(5) . ?
N8 N9 1.354(6) . ?
N8 Ni2 1.984(5) . ?
N10 Ni2 2.072(5) . ?
N11 N12 1.361(7) . ?
N11 Ni2 1.980(5) . ?
Ni1 O1 2.020(4) . ?
Ni1 O2 2.130(4) . ?
Ni2 O3 2.060(4) . ?
Ni2 O4 2.086(4) . ?

loop_
_geom_hbond_atom_site_label_D
_geom_hbond_atom_site_label_H
_geom_hbond_atom_site_label_A
_geom_hbond_distance_DH
_geom_hbond_distance_HA
_geom_hbond_distance_DA
_geom_hbond_angle_DHA
_geom_hbond_site_symmetry_A
_geom_hbond_publ_flag
C1 H1 Br5 0.95 3.16 4.068(7) 161.4 . yes
C56 H56 Br5 0.95 3.10 3.794(7) 130.9 . yes
N6 H6 Br5 0.81(5) 2.44(5) 3.167(5) 151(4) . yes
C1 H1 Br5 0.95 3.16 4.068(7) 161.4 . yes
C56 H56 Br5 0.95 3.10 3.794(7) 130.9 . yes
N6 H6 Br5 0.81(5) 2.44(5) 3.167(5) 151(4) . yes
C1 H1 Br5 0.95 3.16 4.068(7) 161.4 . yes
C56 H56 Br5 0.95 3.10 3.794(7) 130.9 . yes
N6 H6 Br5 0.81(5) 2.44(5) 3.167(5) 151(4) . yes

loop_
_geom_torsion_atom_site_label_1
_geom_torsion_atom_site_label_2
_geom_torsion_atom_site_label_3
_geom_torsion_atom_site_label_4
_geom_torsion
_geom_torsion_site_symmetry_1
_geom_torsion_site_symmetry_2
_geom_torsion_site_symmetry_3
_geom_torsion_site_symmetry_4
_geom_torsion_publ_flag
N1 C1 C2 C3 -2.2(12) . . . . ?
C1 C2 C3 C4 2.7(12) . . . . ?
C2 C3 C4 C5 -2.1(13) . . . . ?
C3 C4 C5 N1 0.9(12) . . . . ?
C3 C4 C5 C6 177.1(7) . . . . ?
N1 C5 C6 N2 1.7(8) . . . . ?
C4 C5 C6 N2 -174.6(7) . . . . ?
N1 C5 C6 C7 -179.2(6) . . . . ?
C4 C5 C6 C7 4.5(10) . . . . ?
N2 C6 C7 C12 49.5(10) . . . . ?
C5 C6 C7 C12 -129.4(7) . . . . ?
N2 C6 C7 C8 -129.3(7) . . . . ?
C5 C6 C7 C8 51.8(9) . . . . ?
C12 C7 C8 C9 2.0(10) . . . . ?
C6 C7 C8 C9 -179.2(6) . . . . ?
C7 C8 C9 C10 -0.9(12) . . . . ?
C8 C9 C10 C11 0.4(13) . . . . ?
C9 C10 C11 C12 -1.0(15) . . . . ?
C10 C11 C12 C7 2.2(14) . . . . ?
C8 C7 C12 C11 -2.7(11) . . . . ?
C6 C7 C12 C11 178.5(7) . . . . ?
O1 C13 C14 C19 -16.6(8) . . . . ?
N3 C13 C14 C19 164.1(5) . . . . ?
O1 C13 C14 C15 161.9(6) . . . . ?
N3 C13 C14 C15 -17.4(8) . . . . ?
C19 C14 C15 C16 0.6(9) . . . . ?
C13 C14 C15 C16 -177.9(6) . . . . ?
C14 C15 C16 C17 -0.8(10) . . . . ?
C15 C16 C17 C18 -0.6(11) . . . . ?
C15 C16 C17 Br1 -179.7(5) . . . . ?
C16 C17 C18 C19 2.1(10) . . . . ?
Br1 C17 C18 C19 -178.8(5) . . . . ?
C17 C18 C19 C14 -2.2(10) . . . . ?
C15 C14 C19 C18 0.9(9) . . . . ?
C13 C14 C19 C18 179.5(6) . . . . ?
N4 C20 C21 C22 -2.9(10) . . . . ?
C20 C21 C22 C23 1.3(11) . . . . ?
C21 C22 C23 C24 0.7(11) . . . . ?
C22 C23 C24 N4 -1.2(10) . . . . ?
C22 C23 C24 C25 -177.4(6) . . . . ?
N4 C24 C25 N5 -3.5(8) . . . . ?
C23 C24 C25 N5 173.0(6) . . . . ?
N4 C24 C25 C26 178.9(5) . . . . ?
C23 C24 C25 C26 -4.6(9) . . . . ?
N5 C25 C26 C31 -53.7(9) . . . . ?
C24 C25 C26 C31 123.6(7) . . . . ?
N5 C25 C26 C27 129.6(7) . . . . ?
C24 C25 C26 C27 -53.1(9) . . . . ?
C31 C26 C27 C28 -1.0(10) . . . . ?
C25 C26 C27 C28 175.7(6) . . . . ?
C26 C27 C28 C29 0.9(11) . . . . ?
C27 C28 C29 C30 0.1(12) . . . . ?
C28 C29 C30 C31 -0.9(12) . . . . ?
C29 C30 C31 C26 0.7(11) . . . . ?
C27 C26 C31 C30 0.3(10) . . . . ?
C25 C26 C31 C30 -176.4(6) . . . . ?
O2 C32 C33 C38 20.9(9) . . . . ?
N6 C32 C33 C38 -160.7(6) . . . . ?
O2 C32 C33 C34 -155.7(6) . . . . ?
N6 C32 C33 C34 22.7(9) . . . . ?
C38 C33 C34 C35 0.2(10) . . . . ?
C32 C33 C34 C35 176.7(6) . . . . ?
C33 C34 C35 C36 -0.1(10) . . . . ?
C34 C35 C36 C37 -0.3(12) . . . . ?
C34 C35 C36 Br2 -179.3(5) . . . . ?
C35 C36 C37 C38 0.6(12) . . . . ?
Br2 C36 C37 C38 179.6(5) . . . . ?
C34 C33 C38 C37 0.2(10) . . . . ?
C32 C33 C38 C37 -176.5(6) . . . . ?
C36 C37 C38 C33 -0.5(11) . . . . ?
N7 C39 C40 C41 -1.9(11) . . . . ?
C39 C40 C41 C42 3.3(13) . . . . ?
C40 C41 C42 C43 -2.4(12) . . . . ?
C41 C42 C43 N7 0.1(11) . . . . ?
C41 C42 C43 C44 -175.4(6) . . . . ?
N7 C43 C44 N8 -1.8(8) . . . . ?
C42 C43 C44 N8 173.9(6) . . . . ?
N7 C43 C44 C45 -178.2(6) . . . . ?
C42 C43 C44 C45 -2.5(10) . . . . ?
N8 C44 C45 C50 -51.0(10) . . . . ?
C43 C44 C45 C50 124.8(7) . . . . ?
N8 C44 C45 C46 128.8(7) . . . . ?
C43 C44 C45 C46 -55.4(9) . . . . ?
C50 C45 C46 C47 -1.0(11) . . . . ?
C44 C45 C46 C47 179.2(7) . . . . ?
C45 C46 C47 C48 2.3(13) . . . . ?
C46 C47 C48 C49 -0.7(15) . . . . ?
C47 C48 C49 C50 -2.2(15) . . . . ?
C46 C45 C50 C49 -1.7(11) . . . . ?
C44 C45 C50 C49 178.0(7) . . . . ?
C48 C49 C50 C45 3.4(13) . . . . ?
O3 C51 C52 C53 -161.6(6) . . . . ?
N9 C51 C52 C53 18.0(9) . . . . ?
O3 C51 C52 C57 15.2(9) . . . . ?
N9 C51 C52 C57 -165.2(5) . . . . ?
C57 C52 C53 C54 0.3(9) . . . . ?
C51 C52 C53 C54 177.1(6) . . . . ?
C52 C53 C54 C55 1.1(10) . . . . ?
C53 C54 C55 C56 -1.7(10) . . . . ?
C53 C54 C55 Br3 178.1(5) . . . . ?
C54 C55 C56 C57 1.0(10) . . . . ?
Br3 C55 C56 C57 -178.8(5) . . . . ?
C55 C56 C57 C52 0.4(10) . . . . ?
C53 C52 C57 C56 -1.0(9) . . . . ?
C51 C52 C57 C56 -177.9(6) . . . . ?
N10 C58 C59 C60 0.7(11) . . . . ?
C58 C59 C60 C61 0.5(11) . . . . ?
C59 C60 C61 C62 -0.7(10) . . . . ?
C60 C61 C62 N10 -0.2(10) . . . . ?
C60 C61 C62 C63 179.2(6) . . . . ?
N10 C62 C63 N11 5.6(8) . . . . ?
C61 C62 C63 N11 -173.7(6) . . . . ?
N10 C62 C63 C64 -177.5(5) . . . . ?
C61 C62 C63 C64 3.1(9) . . . . ?
N11 C63 C64 C65 -130.8(6) . . . . ?
C62 C63 C64 C65 52.8(8) . . . . ?
N11 C63 C64 C69 49.7(9) . . . . ?
C62 C63 C64 C69 -126.7(6) . . . . ?
C69 C64 C65 C66 1.7(9) . . . . ?
C63 C64 C65 C66 -177.8(6) . . . . ?
C64 C65 C66 C67 1.2(11) . . . . ?
C65 C66 C67 C68 -3.4(11) . . . . ?
C66 C67 C68 C69 2.5(11) . . . . ?
C67 C68 C69 C64 0.4(11) . . . . ?
C65 C64 C69 C68 -2.6(10) . . . . ?
C63 C64 C69 C68 177.0(6) . . . . ?
O4 C70 C71 C72 159.2(6) . . . . ?
N12 C70 C71 C72 -17.9(9) . . . . ?
O4 C70 C71 C76 -16.0(9) . . . . ?
N12 C70 C71 C76 166.9(6) . . . . ?
C76 C71 C72 C73 -1.4(10) . . . . ?
C70 C71 C72 C73 -176.8(6) . . . . ?
C71 C72 C73 C74 -0.5(11) . . . . ?
C72 C73 C74 C75 1.3(11) . . . . ?
C72 C73 C74 Br4 179.6(5) . . . . ?
C73 C74 C75 C76 0.0(11) . . . . ?
Br4 C74 C75 C76 -178.2(5) . . . . ?
C74 C75 C76 C71 -2.1(11) . . . . ?
C72 C71 C76 C75 2.8(10) . . . . ?
C70 C71 C76 C75 178.1(6) . . . . ?
C2 C1 N1 C5 0.9(11) . . . . ?
C2 C1 N1 Ni1 -172.5(6) . . . . ?
C4 C5 N1 C1 -0.2(10) . . . . ?
C6 C5 N1 C1 -176.8(6) . . . . ?
C4 C5 N1 Ni1 174.2(5) . . . . ?
C6 C5 N1 Ni1 -2.4(7) . . . . ?
C7 C6 N2 N3 -2.6(10) . . . . ?
C5 C6 N2 N3 176.4(5) . . . . ?
C7 C6 N2 Ni1 -179.2(5) . . . . ?
C5 C6 N2 Ni1 -0.2(7) . . . . ?
O1 C13 N3 N2 -0.7(8) . . . . ?
C14 C13 N3 N2 178.6(5) . . . . ?
C6 N2 N3 C13 177.6(5) . . . . ?
Ni1 N2 N3 C13 -5.8(6) . . . . ?
C21 C20 N4 C24 2.4(9) . . . . ?
C21 C20 N4 Ni1 176.1(5) . . . . ?
C23 C24 N4 C20 -0.3(9) . . . . ?
C25 C24 N4 C20 176.3(5) . . . . ?
C23 C24 N4 Ni1 -174.8(5) . . . . ?
C25 C24 N4 Ni1 1.8(6) . . . . ?
C24 C25 N5 N6 178.6(5) . . . . ?
C26 C25 N5 N6 -3.9(9) . . . . ?
C24 C25 N5 Ni1 3.7(7) . . . . ?
C26 C25 N5 Ni1 -178.8(4) . . . . ?
O2 C32 N6 N5 0.6(8) . . . . ?
C33 C32 N6 N5 -177.9(5) . . . . ?
C25 N5 N6 C32 -179.9(5) . . . . ?
Ni1 N5 N6 C32 -4.8(6) . . . . ?
C40 C39 N7 C43 -0.4(10) . . . . ?
C40 C39 N7 Ni2 174.6(5) . . . . ?
C42 C43 N7 C39 1.3(10) . . . . ?
C44 C43 N7 C39 177.0(5) . . . . ?
C42 C43 N7 Ni2 -174.4(5) . . . . ?
C44 C43 N7 Ni2 1.4(7) . . . . ?
C43 C44 N8 N9 -175.4(5) . . . . ?
C45 C44 N8 N9 0.7(10) . . . . ?
C43 C44 N8 Ni2 1.4(7) . . . . ?
C45 C44 N8 Ni2 177.5(5) . . . . ?
O3 C51 N9 N8 2.5(8) . . . . ?
C52 C51 N9 N8 -177.1(5) . . . . ?
C44 N8 N9 C51 -179.2(5) . . . . ?
Ni2 N8 N9 C51 3.9(6) . . . . ?
C59 C58 N10 C62 -1.6(10) . . . . ?
C59 C58 N10 Ni2 -173.8(5) . . . . ?
C61 C62 N10 C58 1.3(9) . . . . ?
C63 C62 N10 C58 -178.1(5) . . . . ?
C61 C62 N10 Ni2 174.7(4) . . . . ?
C63 C62 N10 Ni2 -4.7(7) . . . . ?
C62 C63 N11 N12 179.3(5) . . . . ?
C64 C63 N11 N12 2.7(9) . . . . ?
C62 C63 N11 Ni2 -3.8(7) . . . . ?
C64 C63 N11 Ni2 179.5(4) . . . . ?
O4 C70 N12 N11 0.6(8) . . . . ?
C71 C70 N12 N11 177.3(5) . . . . ?
C63 N11 N12 C70 180.0(5) . . . . ?
Ni2 N11 N12 C70 3.2(6) . . . . ?
N3 C13 O1 Ni1 6.3(7) . . . . ?
C14 C13 O1 Ni1 -173.0(4) . . . . ?
N6 C32 O2 Ni1 3.6(7) . . . . ?
C33 C32 O2 Ni1 -178.1(4) . . . . ?
N9 C51 O3 Ni2 -7.0(8) . . . . ?
C52 C51 O3 Ni2 172.6(4) . . . . ?
N12 C70 O4 Ni2 -3.5(8) . . . . ?
C71 C70 O4 Ni2 179.7(4) . . . . ?
